data_4318414
loop_
_publ_author_name
'Dawn C. Bregel'
'Susan M. Oldham'
'Rene J. Lachicotte'
'Richard Eisenberg'

_publ_section_title
;
 A New Tantalum Dinitrogen Complex and a Parahydrogen-Induced Polarization
 Study of Its Reaction with Hydrogen
;
_journal_name_full 'Inorganic Chemistry'
_journal_page_first 4371
_journal_page_last 4377
_journal_paper_doi 10.1021/ic025578j
_journal_volume 41
_journal_year 2002
_chemical_formula_sum 'C42 H64 Cl2 N2 O0.5 Ta2'
_chemical_formula_weight 1037.75
_chemical_name_systematic
;
  ?
;
_space_group_IT_number 14
_symmetry_cell_setting monoclinic
_symmetry_space_group_name_Hall '-P 2yn'
_symmetry_space_group_name_H-M 'P 1 21/n 1'
_atom_sites_solution_hydrogens geom
_atom_sites_solution_primary direct
_atom_sites_solution_secondary difmap
_audit_creation_method SHELXL
_cell_angle_alpha 90.00
_cell_angle_beta 99.3370(10)
_cell_angle_gamma 90.00
_cell_formula_units_Z 4
_cell_length_a 9.2650(2)
_cell_length_b 28.1964(4)
_cell_length_c 19.0302(3)
_cell_measurement_temperature 193(2)
_cell_volume 4905.58(15)
_computing_cell_refinement 'Siemens XSCANS'
_computing_data_collection 'Siemens XSCANS'
_computing_data_reduction 'Siemens SHELXTL'
_computing_molecular_graphics 'Siemens SHELXTL'
_computing_publication_material 'Siemens SHELXTL'
_computing_structure_refinement 'SHELXL-93 (Sheldrick, 1993)'
_computing_structure_solution 'SHELXS-86 (Sheldrick, 1990)'
_diffrn_ambient_temperature 193(2)
_diffrn_measurement_device 'Siemens P4'
_diffrn_measurement_method '\w scans'
_diffrn_radiation_monochromator graphite
_diffrn_radiation_source 'fine-focus sealed tube'
_diffrn_radiation_type MoK\a
_diffrn_radiation_wavelength 0.71073
_diffrn_reflns_av_R_equivalents 0.0632
_diffrn_reflns_av_sigmaI/netI 0.0736
_diffrn_reflns_limit_h_max 10
_diffrn_reflns_limit_h_min -10
_diffrn_reflns_limit_k_max 23
_diffrn_reflns_limit_k_min -31
_diffrn_reflns_limit_l_max 19
_diffrn_reflns_limit_l_min -21
_diffrn_reflns_number 20417
_diffrn_reflns_theta_max 23.45
_diffrn_reflns_theta_min 1.81
_exptl_absorpt_coefficient_mu 4.593
_exptl_absorpt_correction_T_max 0.928
_exptl_absorpt_correction_T_min 0.378
_exptl_absorpt_correction_type none
_exptl_crystal_colour Red
_exptl_crystal_density_diffrn 1.405
_exptl_crystal_density_meas ?
_exptl_crystal_density_method NA
_exptl_crystal_description Plate
_exptl_crystal_F_000 2056
_exptl_crystal_size_max 0.04
_exptl_crystal_size_mid 0.18
_exptl_crystal_size_min 0.36
_refine_diff_density_max 1.879
_refine_diff_density_min -1.431
_refine_diff_density_rms 0.212
_refine_ls_extinction_method none
_refine_ls_goodness_of_fit_all 1.091
_refine_ls_goodness_of_fit_obs 1.192
_refine_ls_matrix_type full
_refine_ls_number_parameters 430
_refine_ls_number_reflns 7006
_refine_ls_number_restraints 0
_refine_ls_restrained_S_all 1.091
_refine_ls_restrained_S_obs 1.192
_refine_ls_R_factor_all 0.0698
_refine_ls_R_factor_obs 0.0458
_refine_ls_shift/esd_max 0.217
_refine_ls_shift/esd_mean 0.008
_refine_ls_structure_factor_coef Fsqd
_refine_ls_weighting_details 'w=1/[\s^2^(Fo^2^)+(0.0856P)^2^+17.3868P] where P=(Fo^2^+2Fc^2^)/3'
_refine_ls_weighting_scheme calc
_refine_ls_wR_factor_all 0.1571
_refine_ls_wR_factor_obs 0.1486
_reflns_number_observed 5325
_reflns_number_total 7006
_reflns_observed_criterion >2sigma(I)
_cod_data_source_file ic025578j.cif
_cod_data_source_block sad
_cod_depositor_comments
;
The following automatic conversions were performed:

'_symmetry_cell_setting' value 'Monoclinic' changed to 'monoclinic'
according to the built-in table from CIF Core dictionary named
'cif_core.dic' version 2.4.1 from 2010-06-29.

Automatic conversion script
Id: cif_fix_values 1646 2011-03-28 12:23:43Z adriana 

The following automatic conversions were performed:

'_exptl_crystal_density_meas' value 'NA' was changed to '?' - the
value is perceived as not measured.

Automatic conversion script
Id: cif_fix_values 3008 2015-01-20 13:52:24Z robertas 

The following automatic conversions were performed:

'_refine_ls_weighting_scheme' value 'calc
w=1/[\s^2^(Fo^2^)+(0.0856P)^2^+17.3868P] where P=(Fo^2^+2Fc^2^)/3'
was changed to 'calc'. New tag '_refine_ls_weighting_details' was
created. The value of the new tag was set to
'w=1/[\s^2^(Fo^2^)+(0.0856P)^2^+17.3868P] where P=(Fo^2^+2Fc^2^)/3'.

Automatic conversion script
Id: cif_fix_values 3143 2015-03-26 13:38:13Z robertas 
;
_cod_original_formula_sum 'C42 H64 Cl2 N2 O0.50 Ta2'
_cod_database_code 4318414

loop_
_symmetry_equiv_pos_as_xyz
'x, y, z'
'-x+1/2, y+1/2, -z+1/2'
'-x, -y, -z'
'x-1/2, -y-1/2, z-1/2'

loop_
_atom_site_aniso_label
_atom_site_aniso_U_11
_atom_site_aniso_U_22
_atom_site_aniso_U_33
_atom_site_aniso_U_23
_atom_site_aniso_U_13
_atom_site_aniso_U_12
Ta1 0.0179(3) 0.0312(3) 0.0244(3) 0.0034(2) 0.0043(2) 0.0011(2)
Ta2 0.0192(3) 0.0379(3) 0.0262(3) -0.0052(2) 0.0040(2) -0.0028(2)
Cl1 0.0169(15) 0.042(2) 0.032(2) 0.0045(14) 0.0012(12) -0.0018(13)
Cl2 0.034(2) 0.045(2) 0.038(2) 0.004(2) 0.0067(14) -0.003(2)
N1 0.014(5) 0.036(6) 0.024(5) 0.001(5) 0.002(4) 0.002(4)
N2 0.022(5) 0.037(6) 0.024(5) 0.004(5) 0.006(4) 0.002(5)
C1 0.031(7) 0.029(7) 0.042(8) 0.018(6) 0.005(6) -0.001(6)
C2 0.040(8) 0.034(8) 0.036(8) 0.022(6) 0.004(6) 0.004(6)
C3 0.023(7) 0.039(8) 0.036(7) 0.012(6) 0.000(6) 0.005(6)
C4 0.037(8) 0.025(7) 0.034(7) 0.015(6) 0.002(6) 0.012(6)
C5 0.042(8) 0.029(8) 0.033(7) 0.005(6) 0.006(6) 0.003(6)
C6 0.030(8) 0.055(10) 0.061(10) 0.024(8) 0.016(7) 0.000(7)
C7 0.051(9) 0.057(10) 0.029(8) 0.001(7) 0.011(7) 0.002(7)
C8 0.030(8) 0.074(11) 0.036(8) 0.007(7) -0.005(6) 0.016(7)
C9 0.045(9) 0.041(9) 0.065(10) 0.015(8) 0.020(8) 0.010(7)
C10 0.049(9) 0.043(9) 0.060(10) 0.004(8) 0.000(8) -0.003(7)
C11 0.020(6) 0.035(7) 0.033(7) 0.006(6) 0.010(5) -0.003(6)
C12 0.021(6) 0.041(8) 0.025(7) 0.002(6) 0.003(5) -0.001(6)
C13 0.028(7) 0.043(8) 0.027(7) 0.000(6) 0.009(6) -0.001(6)
C14 0.031(7) 0.047(9) 0.021(7) 0.000(6) 0.008(5) -0.003(6)
C15 0.021(6) 0.026(7) 0.029(6) 0.008(5) 0.011(5) 0.000(5)
C16 0.046(9) 0.034(8) 0.045(8) -0.001(7) 0.011(7) -0.012(7)
C17 0.017(7) 0.072(11) 0.048(9) 0.014(8) 0.009(6) 0.007(7)
C18 0.070(11) 0.032(9) 0.050(9) -0.002(7) 0.019(8) 0.011(7)
C19 0.033(8) 0.074(11) 0.025(7) -0.005(7) -0.002(6) -0.010(7)
C20 0.023(7) 0.044(8) 0.039(8) 0.013(6) 0.010(6) 0.010(6)
C21 0.025(7) 0.054(10) 0.032(8) -0.001(7) 0.013(6) -0.001(6)
C22 0.025(7) 0.044(8) 0.036(8) -0.008(6) 0.021(6) 0.001(6)
C23 0.011(6) 0.039(8) 0.036(7) -0.004(6) 0.000(5) -0.005(5)
C24 0.019(7) 0.045(9) 0.052(9) 0.003(7) 0.002(6) 0.009(6)
C25 0.022(7) 0.064(10) 0.033(8) -0.014(7) 0.009(6) -0.001(7)
C26 0.024(7) 0.089(12) 0.034(8) -0.006(8) -0.002(6) -0.014(8)
C27 0.032(7) 0.042(9) 0.050(9) -0.006(7) 0.017(7) -0.008(6)
C28 0.022(7) 0.061(9) 0.032(7) -0.005(7) 0.001(6) -0.006(6)
C29 0.032(9) 0.080(12) 0.082(12) 0.003(10) 0.009(8) 0.017(8)
C30 0.035(8) 0.069(11) 0.065(11) -0.026(9) 0.010(8) 0.000(8)
C31 0.020(7) 0.053(9) 0.041(8) -0.021(7) 0.002(6) -0.015(6)
C33 0.034(8) 0.053(10) 0.021(7) -0.012(6) -0.001(6) -0.016(6)
C34 0.034(8) 0.054(9) 0.023(7) -0.016(6) 0.002(6) -0.013(7)
C35 0.031(8) 0.052(10) 0.047(9) -0.017(7) -0.013(7) -0.008(7)
C36 0.035(8) 0.056(10) 0.050(9) 0.002(7) 0.007(7) -0.019(7)
C37 0.025(7) 0.047(9) 0.044(8) -0.008(7) -0.005(6) 0.007(6)
C38 0.044(9) 0.075(11) 0.029(8) 0.002(7) -0.001(7) -0.008(8)
C39 0.041(9) 0.077(12) 0.044(9) -0.027(8) 0.013(7) -0.004(8)
C40 0.050(10) 0.043(10) 0.067(11) -0.014(8) -0.004(8) -0.011(7)

loop_
_atom_site_label
_atom_site_type_symbol
_atom_site_fract_x
_atom_site_fract_y
_atom_site_fract_z
_atom_site_U_iso_or_equiv
_atom_site_thermal_displace_type
_atom_site_occupancy
_atom_site_calc_flag
_atom_site_refinement_flags
_atom_site_disorder_group
Ta1 Ta -0.89955(5) 0.12519(2) 0.38342(3) 0.0244(2) Uani 1 d . .
Ta2 Ta -0.98794(5) 0.27582(2) 0.50838(3) 0.0277(2) Uani 1 d . .
Cl1 Cl -1.1611(3) 0.12252(11) 0.3369(2) 0.0307(7) Uani 1 d . .
Cl2 Cl -0.9521(3) 0.31928(12) 0.4006(2) 0.0386(8) Uani 1 d . .
N1 N -0.9272(9) 0.1806(4) 0.4345(5) 0.025(2) Uani 1 d . .
N2 N -0.9463(10) 0.2181(4) 0.4651(5) 0.027(2) Uani 1 d . .
C1 C -0.9991(13) 0.0654(4) 0.4608(7) 0.034(3) Uani 1 d . .
C2 C -0.8873(14) 0.0902(4) 0.5061(7) 0.037(3) Uani 1 d . .
C3 C -0.7530(13) 0.0811(5) 0.4801(7) 0.033(3) Uani 1 d . .
C4 C -0.7819(14) 0.0494(4) 0.4243(7) 0.032(3) Uani 1 d . .
C5 C -0.9326(14) 0.0406(4) 0.4093(7) 0.035(3) Uani 1 d . .
C6 C -1.1536(14) 0.0592(5) 0.4740(8) 0.048(4) Uani 1 d . .
H6A H -1.1713(14) 0.0804(5) 0.5125(8) 0.071 Uiso 1 calc R .
H6B H -1.1685(14) 0.0263(5) 0.4877(8) 0.071 Uiso 1 calc R .
H6C H -1.2216(14) 0.0668(5) 0.4305(8) 0.071 Uiso 1 calc R .
C7 C -0.9021(16) 0.1194(5) 0.5720(7) 0.045(4) Uani 1 d . .
H7A H -0.8065(16) 0.1324(5) 0.5924(7) 0.067 Uiso 1 calc R .
H7B H -0.9381(16) 0.0991(5) 0.6072(7) 0.067 Uiso 1 calc R .
H7C H -0.9714(16) 0.1454(5) 0.5586(7) 0.067 Uiso 1 calc R .
C8 C -0.6026(14) 0.0940(5) 0.5214(7) 0.048(4) Uani 1 d . .
H8A H -0.6140(14) 0.1174(5) 0.5583(7) 0.071 Uiso 1 calc R .
H8B H -0.5421(14) 0.1076(5) 0.4887(7) 0.071 Uiso 1 calc R .
H8C H -0.5553(14) 0.0655(5) 0.5438(7) 0.071 Uiso 1 calc R .
C9 C -0.6684(15) 0.0183(5) 0.4015(8) 0.049(4) Uani 1 d . .
H9A H -0.7128(15) -0.0012(5) 0.3611(8) 0.074 Uiso 1 calc R .
H9B H -0.6268(15) -0.0023(5) 0.4411(8) 0.074 Uiso 1 calc R .
H9C H -0.5907(15) 0.0379(5) 0.3872(8) 0.074 Uiso 1 calc R .
C10 C -1.0128(17) 0.0071(5) 0.3592(8) 0.052(4) Uani 1 d . .
H10A H -1.1176(17) 0.0095(5) 0.3612(8) 0.077 Uiso 1 calc R .
H10B H -0.9791(17) -0.0252(5) 0.3719(8) 0.077 Uiso 1 calc R .
H10C H -0.9958(17) 0.0144(5) 0.3109(8) 0.077 Uiso 1 calc R .
C11 C -0.7546(12) 0.1795(4) 0.3264(6) 0.028(3) Uani 1 d . .
C12 C -0.6846(13) 0.1350(4) 0.3236(6) 0.029(3) Uani 1 d . .
C13 C -0.7809(13) 0.1051(5) 0.2750(6) 0.033(3) Uani 1 d . .
C14 C -0.9090(14) 0.1314(5) 0.2521(6) 0.032(3) Uani 1 d . .
C15 C -0.8923(12) 0.1771(4) 0.2838(6) 0.024(3) Uani 1 d . .
C16 C -0.6874(15) 0.2224(4) 0.3621(7) 0.041(3) Uani 1 d . .
H16A H -0.5905(15) 0.2146(4) 0.3885(7) 0.062 Uiso 1 calc R .
H16B H -0.7495(15) 0.2345(4) 0.3952(7) 0.062 Uiso 1 calc R .
H16C H -0.6776(15) 0.2467(4) 0.3264(7) 0.062 Uiso 1 calc R .
C17 C -0.5290(13) 0.1270(5) 0.3521(8) 0.046(4) Uani 1 d . .
H17A H -0.5040(13) 0.0938(5) 0.3447(8) 0.068 Uiso 1 calc R .
H17B H -0.5110(13) 0.1341(5) 0.4032(8) 0.068 Uiso 1 calc R .
H17C H -0.4686(13) 0.1477(5) 0.3275(8) 0.068 Uiso 1 calc R .
C18 C -0.7440(17) 0.0589(5) 0.2435(8) 0.050(4) Uani 1 d . .
H18A H -0.6493(17) 0.0476(5) 0.2685(8) 0.075 Uiso 1 calc R .
H18B H -0.7385(17) 0.0634(5) 0.1929(8) 0.075 Uiso 1 calc R .
H18C H -0.8198(17) 0.0355(5) 0.2485(8) 0.075 Uiso 1 calc R .
C19 C -1.0317(14) 0.1152(5) 0.1954(7) 0.045(4) Uani 1 d . .
H19A H -1.1087(14) 0.1394(5) 0.1886(7) 0.067 Uiso 1 calc R .
H19B H -1.0719(14) 0.0853(5) 0.2102(7) 0.067 Uiso 1 calc R .
H19C H -0.9944(14) 0.1103(5) 0.1506(7) 0.067 Uiso 1 calc R .
C20 C -0.9977(13) 0.2167(4) 0.2663(7) 0.035(3) Uani 1 d . .
H20A H -1.0856(13) 0.2050(4) 0.2355(7) 0.052 Uiso 1 calc R .
H20B H -0.9526(13) 0.2418(4) 0.2415(7) 0.052 Uiso 1 calc R .
H20C H -1.0245(13) 0.2295(4) 0.3103(7) 0.052 Uiso 1 calc R .
C21 C -1.2043(14) 0.2683(5) 0.5690(7) 0.036(3) Uani 1 d . .
C22 C -1.2221(13) 0.2373(5) 0.5095(7) 0.033(3) Uani 1 d . .
C23 C -1.2349(12) 0.2659(4) 0.4471(7) 0.029(3) Uani 1 d . .
C24 C -1.2309(13) 0.3136(5) 0.4681(7) 0.039(3) Uani 1 d . .
C25 C -1.2134(13) 0.3147(5) 0.5439(7) 0.039(3) Uani 1 d . .
C26 C -1.2164(14) 0.2520(6) 0.6415(7) 0.050(4) Uani 1 d . .
H26A H -1.2061(14) 0.2175(6) 0.6440(7) 0.074 Uiso 1 calc R .
H26B H -1.3121(14) 0.2611(6) 0.6528(7) 0.074 Uiso 1 calc R .
H26C H -1.1389(14) 0.2667(6) 0.6757(7) 0.074 Uiso 1 calc R .
C27 C -1.2403(14) 0.1852(5) 0.5109(7) 0.040(3) Uani 1 d . .
H27A H -1.2500(14) 0.1727(5) 0.4623(7) 0.060 Uiso 1 calc R .
H27B H -1.3283(14) 0.1774(5) 0.5310(7) 0.060 Uiso 1 calc R .
H27C H -1.1546(14) 0.1710(5) 0.5403(7) 0.060 Uiso 1 calc R .
C28 C -1.2642(13) 0.2484(5) 0.3714(6) 0.039(3) Uani 1 d . .
H28A H -1.2611(13) 0.2136(5) 0.3710(6) 0.058 Uiso 1 calc R .
H28B H -1.1896(13) 0.2609(5) 0.3453(6) 0.058 Uiso 1 calc R .
H28C H -1.3611(13) 0.2592(5) 0.3485(6) 0.058 Uiso 1 calc R .
C29 C -1.2596(16) 0.3560(6) 0.4196(9) 0.065(5) Uani 1 d . .
H29A H -1.2494(16) 0.3851(6) 0.4481(9) 0.097 Uiso 1 calc R .
H29B H -1.3591(16) 0.3541(6) 0.3927(9) 0.097 Uiso 1 calc R .
H29C H -1.1891(16) 0.3564(6) 0.3864(9) 0.097 Uiso 1 calc R .
C30 C -1.2319(16) 0.3597(6) 0.5847(9) 0.056(4) Uani 1 d . .
H30A H -1.2341(16) 0.3871(6) 0.5527(9) 0.084 Uiso 1 calc R .
H30B H -1.1499(16) 0.3631(6) 0.6239(9) 0.084 Uiso 1 calc R .
H30C H -1.3238(16) 0.3582(6) 0.6039(9) 0.084 Uiso 1 calc R .
C31 C -0.7286(13) 0.3056(5) 0.5396(7) 0.038(3) Uani 1 d . .
C32 C -0.7290(14) 0.2613(4) 0.5723(6) 0.031(3) Uiso 1 d . .
C33 C -0.8279(14) 0.2632(5) 0.6218(6) 0.036(3) Uani 1 d . .
C34 C -0.8774(14) 0.3098(5) 0.6248(6) 0.037(3) Uani 1 d . .
C35 C -0.8241(14) 0.3360(5) 0.5703(7) 0.046(4) Uani 1 d . .
C36 C -0.6292(14) 0.3205(5) 0.4878(7) 0.047(4) Uani 1 d . .
H36A H -0.6506(14) 0.3534(5) 0.4730(7) 0.070 Uiso 1 calc R .
H36B H -0.6455(14) 0.2998(5) 0.4460(7) 0.070 Uiso 1 calc R .
H36C H -0.5270(14) 0.3180(5) 0.5110(7) 0.070 Uiso 1 calc R .
C37 C -0.6414(14) 0.2185(5) 0.5587(7) 0.040(3) Uani 1 d . .
H37A H -0.6640(14) 0.1922(5) 0.5889(7) 0.060 Uiso 1 calc R .
H37B H -0.5368(14) 0.2259(5) 0.5699(7) 0.060 Uiso 1 calc R .
H37C H -0.6660(14) 0.2093(5) 0.5086(7) 0.060 Uiso 1 calc R .
C38 C -0.8404(16) 0.2257(5) 0.6761(7) 0.050(4) Uani 1 d . .
H38A H -0.7971(16) 0.1962(5) 0.6621(7) 0.075 Uiso 1 calc R .
H38B H -0.9437(16) 0.2205(5) 0.6791(7) 0.075 Uiso 1 calc R .
H38C H -0.7884(16) 0.2360(5) 0.7226(7) 0.075 Uiso 1 calc R .
C39 C -0.9352(15) 0.3318(6) 0.6850(7) 0.053(4) Uani 1 d . .
H39A H -0.9630(15) 0.3647(6) 0.6732(7) 0.080 Uiso 1 calc R .
H39B H -0.8598(15) 0.3311(6) 0.7275(7) 0.080 Uiso 1 calc R .
H39C H -1.0212(15) 0.3141(6) 0.6943(7) 0.080 Uiso 1 calc R .
C40 C -0.8415(17) 0.3883(5) 0.5547(9) 0.055(4) Uani 1 d . .
H40A H -0.9131(17) 0.4017(5) 0.5818(9) 0.083 Uiso 1 calc R .
H40B H -0.8758(17) 0.3930(5) 0.5037(9) 0.083 Uiso 1 calc R .
H40C H -0.7472(17) 0.4043(5) 0.5684(9) 0.083 Uiso 1 calc R .
C1S C -1.1700(64) 0.1401(19) 0.7801(29) 0.121(17) Uiso 0.50 d P .
C2S C -1.0920(68) 0.1134(21) 0.7483(33) 0.136(20) Uiso 0.50 d P .
C3S C -1.1730(56) 0.1111(17) 0.6807(26) 0.103(14) Uiso 0.50 d P .
C4S C -1.3112(44) 0.1400(14) 0.7453(21) 0.077(11) Uiso 0.50 d P .
C5S C -1.3048(38) 0.1126(12) 0.6879(18) 0.060(9) Uiso 0.50 d P .

loop_
_atom_type_symbol
_atom_type_description
_atom_type_scat_dispersion_real
_atom_type_scat_dispersion_imag
_atom_type_scat_source
C C 0.0033 0.0016 'International Tables Vol C Tables 4.2.6.8 and 6.1.1.4'
H H 0.0000 0.0000 'International Tables Vol C Tables 4.2.6.8 and 6.1.1.4'
N N 0.0061 0.0033 'International Tables Vol C Tables 4.2.6.8 and 6.1.1.4'
O O 0.0106 0.0060 'International Tables Vol C Tables 4.2.6.8 and 6.1.1.4'
Cl Cl 0.1484 0.1585 'International Tables Vol C Tables 4.2.6.8 and 6.1.1.4'
Ta Ta -0.7052 6.5227 'International Tables Vol C Tables 4.2.6.8 and 6.1.1.4'

loop_
_geom_angle_atom_site_label_1
_geom_angle_atom_site_label_2
_geom_angle_atom_site_label_3
_geom_angle
_geom_angle_site_symmetry_1
_geom_angle_site_symmetry_3
_geom_angle_publ_flag
N1 Ta1 C15 85.7(4) . . ?
N1 Ta1 C11 80.6(4) . . ?
C15 Ta1 C11 33.8(4) . . ?
N1 Ta1 Cl1 90.2(3) . . ?
C15 Ta1 Cl1 83.4(3) . . ?
C11 Ta1 Cl1 116.7(3) . . ?
N1 Ta1 C3 98.0(4) . . ?
C15 Ta1 C3 145.2(4) . . ?
C11 Ta1 C3 112.4(4) . . ?
Cl1 Ta1 C3 130.9(3) . . ?
N1 Ta1 C5 132.0(4) . . ?
C15 Ta1 C5 140.1(4) . . ?
C11 Ta1 C5 143.3(4) . . ?
Cl1 Ta1 C5 83.9(3) . . ?
C3 Ta1 C5 55.2(4) . . ?
N1 Ta1 C12 109.5(4) . . ?
C15 Ta1 C12 55.9(4) . . ?
C11 Ta1 C12 33.8(4) . . ?
Cl1 Ta1 C12 131.6(3) . . ?
C3 Ta1 C12 90.7(4) . . ?
C5 Ta1 C12 109.6(4) . . ?
N1 Ta1 C4 130.4(4) . . ?
C15 Ta1 C4 135.1(4) . . ?
C11 Ta1 C4 116.2(4) . . ?
Cl1 Ta1 C4 116.7(3) . . ?
C3 Ta1 C4 32.7(4) . . ?
C5 Ta1 C4 33.0(4) . . ?
C12 Ta1 C4 83.9(4) . . ?
N1 Ta1 C14 118.4(4) . . ?
C15 Ta1 C14 33.7(4) . . ?
C11 Ta1 C14 55.6(4) . . ?
Cl1 Ta1 C14 76.5(3) . . ?
C3 Ta1 C14 135.7(4) . . ?
C5 Ta1 C14 106.4(4) . . ?
C12 Ta1 C14 55.1(4) . . ?
C4 Ta1 C14 108.6(4) . . ?
N1 Ta1 C1 99.3(4) . . ?
C15 Ta1 C1 158.6(4) . . ?
C11 Ta1 C1 167.5(4) . . ?
Cl1 Ta1 C1 75.8(3) . . ?
C3 Ta1 C1 55.1(4) . . ?
C5 Ta1 C1 33.2(4) . . ?
C12 Ta1 C1 138.4(4) . . ?
C4 Ta1 C1 54.5(4) . . ?
C14 Ta1 C1 132.7(4) . . ?
N1 Ta1 C2 80.6(4) . . ?
C15 Ta1 C2 165.0(4) . . ?
C11 Ta1 C2 136.2(4) . . ?
Cl1 Ta1 C2 102.5(3) . . ?
C3 Ta1 C2 33.6(4) . . ?
C5 Ta1 C2 54.8(4) . . ?
C12 Ta1 C2 123.6(4) . . ?
C4 Ta1 C2 54.4(4) . . ?
C14 Ta1 C2 160.9(4) . . ?
C1 Ta1 C2 32.8(4) . . ?
N1 Ta1 C13 135.6(4) . . ?
C15 Ta1 C13 55.1(4) . . ?
C11 Ta1 C13 55.4(4) . . ?
Cl1 Ta1 C13 103.4(3) . . ?
C3 Ta1 C13 103.7(4) . . ?
C5 Ta1 C13 91.8(4) . . ?
C12 Ta1 C13 33.4(4) . . ?
C4 Ta1 C13 80.6(4) . . ?
C14 Ta1 C13 32.3(4) . . ?
C1 Ta1 C13 124.9(4) . . ?
C2 Ta1 C13 134.5(4) . . ?
N2 Ta2 C23 86.2(4) . . ?
N2 Ta2 C22 82.3(4) . . ?
C23 Ta2 C22 34.2(4) . . ?
N2 Ta2 C33 97.1(4) . . ?
C23 Ta2 C33 143.6(4) . . ?
C22 Ta2 C33 110.1(4) . . ?
N2 Ta2 C35 130.7(4) . . ?
C23 Ta2 C35 141.2(4) . . ?
C22 Ta2 C35 142.2(4) . . ?
C33 Ta2 C35 55.6(5) . . ?
N2 Ta2 Cl2 90.0(3) . . ?
C23 Ta2 Cl2 84.3(3) . . ?
C22 Ta2 Cl2 118.2(3) . . ?
C33 Ta2 Cl2 131.8(3) . . ?
C35 Ta2 Cl2 84.2(4) . . ?
N2 Ta2 C34 129.7(4) . . ?
C23 Ta2 C34 134.4(4) . . ?
C22 Ta2 C34 113.9(4) . . ?
C33 Ta2 C34 33.0(4) . . ?
C35 Ta2 C34 33.6(4) . . ?
Cl2 Ta2 C34 117.4(3) . . ?
N2 Ta2 C21 111.5(4) . . ?
C23 Ta2 C21 55.9(4) . . ?
C22 Ta2 C21 33.6(4) . . ?
C33 Ta2 C21 89.8(4) . . ?
C35 Ta2 C21 108.7(5) . . ?
Cl2 Ta2 C21 131.3(3) . . ?
C34 Ta2 C21 82.3(4) . . ?
N2 Ta2 C24 118.1(4) . . ?
C23 Ta2 C24 33.2(4) . . ?
C22 Ta2 C24 55.3(4) . . ?
C33 Ta2 C24 136.2(4) . . ?
C35 Ta2 C24 108.0(5) . . ?
Cl2 Ta2 C24 76.6(3) . . ?
C34 Ta2 C24 109.3(5) . . ?
C21 Ta2 C24 54.7(4) . . ?
N2 Ta2 C31 97.8(4) . . ?
C23 Ta2 C31 161.0(4) . . ?
C22 Ta2 C31 164.7(4) . . ?
C33 Ta2 C31 54.6(4) . . ?
C35 Ta2 C31 33.2(4) . . ?
Cl2 Ta2 C31 77.2(3) . . ?
C34 Ta2 C31 54.6(4) . . ?
C21 Ta2 C31 136.9(4) . . ?
C24 Ta2 C31 135.0(5) . . ?
N2 Ta2 C32 80.0(4) . . ?
C23 Ta2 C32 164.0(4) . . ?
C22 Ta2 C32 134.3(4) . . ?
C33 Ta2 C32 33.0(4) . . ?
C35 Ta2 C32 54.4(4) . . ?
Cl2 Ta2 C32 103.6(3) . . ?
C34 Ta2 C32 54.1(4) . . ?
C21 Ta2 C32 122.4(4) . . ?
C24 Ta2 C32 161.9(4) . . ?
C31 Ta2 C32 32.0(4) . . ?
N2 Ta2 C25 136.1(4) . . ?
C23 Ta2 C25 54.8(4) . . ?
C22 Ta2 C25 54.4(4) . . ?
C33 Ta2 C25 103.6(4) . . ?
C35 Ta2 C25 92.6(5) . . ?
Cl2 Ta2 C25 103.6(3) . . ?
C34 Ta2 C25 80.4(4) . . ?
C21 Ta2 C25 32.1(4) . . ?
C24 Ta2 C25 32.8(4) . . ?
C31 Ta2 C25 125.8(4) . . ?
C32 Ta2 C25 134.0(4) . . ?
N2 N1 Ta1 177.0(8) . . ?
N1 N2 Ta2 176.3(8) . . ?
C5 C1 C2 107.8(11) . . ?
C5 C1 C6 126.1(12) . . ?
C2 C1 C6 125.2(13) . . ?
C5 C1 Ta1 71.5(7) . . ?
C2 C1 Ta1 74.0(7) . . ?
C6 C1 Ta1 128.8(8) . . ?
C1 C2 C3 106.9(12) . . ?
C1 C2 C7 127.7(12) . . ?
C3 C2 C7 125.3(12) . . ?
C1 C2 Ta1 73.2(7) . . ?
C3 C2 Ta1 70.2(7) . . ?
C7 C2 Ta1 123.6(8) . . ?
C4 C3 C2 108.1(11) . . ?
C4 C3 C8 126.6(12) . . ?
C2 C3 C8 123.4(12) . . ?
C4 C3 Ta1 74.6(7) . . ?
C2 C3 Ta1 76.2(7) . . ?
C8 C3 Ta1 128.0(9) . . ?
C3 C4 C5 109.4(11) . . ?
C3 C4 C9 123.3(12) . . ?
C5 C4 C9 124.4(12) . . ?
C3 C4 Ta1 72.7(7) . . ?
C5 C4 Ta1 73.4(7) . . ?
C9 C4 Ta1 135.8(9) . . ?
C4 C5 C1 107.6(11) . . ?
C4 C5 C10 129.3(12) . . ?
C1 C5 C10 122.4(12) . . ?
C4 C5 Ta1 73.6(7) . . ?
C1 C5 Ta1 75.2(7) . . ?
C10 C5 Ta1 124.3(9) . . ?
C15 C11 C12 108.4(11) . . ?
C15 C11 C16 125.6(12) . . ?
C12 C11 C16 125.6(11) . . ?
C15 C11 Ta1 73.0(6) . . ?
C12 C11 Ta1 75.3(7) . . ?
C16 C11 Ta1 122.6(8) . . ?
C11 C12 C13 107.5(11) . . ?
C11 C12 C17 123.2(12) . . ?
C13 C12 C17 127.8(12) . . ?
C11 C12 Ta1 70.9(6) . . ?
C13 C12 Ta1 76.6(7) . . ?
C17 C12 Ta1 128.9(8) . . ?
C14 C13 C12 107.2(11) . . ?
C14 C13 C18 124.7(12) . . ?
C12 C13 C18 127.2(12) . . ?
C14 C13 Ta1 71.5(7) . . ?
C12 C13 Ta1 69.9(6) . . ?
C18 C13 Ta1 132.3(9) . . ?
C13 C14 C15 108.5(11) . . ?
C13 C14 C19 124.4(12) . . ?
C15 C14 C19 126.6(12) . . ?
C13 C14 Ta1 76.2(7) . . ?
C15 C14 Ta1 69.8(6) . . ?
C19 C14 Ta1 126.6(8) . . ?
C11 C15 C14 108.3(10) . . ?
C11 C15 C20 126.8(11) . . ?
C14 C15 C20 124.4(11) . . ?
C11 C15 Ta1 73.2(6) . . ?
C14 C15 Ta1 76.5(7) . . ?
C20 C15 Ta1 122.2(7) . . ?
C25 C21 C22 108.2(11) . . ?
C25 C21 C26 127.1(12) . . ?
C22 C21 C26 122.7(13) . . ?
C25 C21 Ta2 76.6(7) . . ?
C22 C21 Ta2 71.3(7) . . ?
C26 C21 Ta2 130.7(9) . . ?
C21 C22 C23 107.6(11) . . ?
C21 C22 C27 126.5(12) . . ?
C23 C22 C27 125.6(11) . . ?
C21 C22 Ta2 75.2(7) . . ?
C23 C22 Ta2 72.2(7) . . ?
C27 C22 Ta2 123.2(8) . . ?
C24 C23 C22 108.0(11) . . ?
C24 C23 C28 125.4(12) . . ?
C22 C23 C28 126.2(11) . . ?
C24 C23 Ta2 76.8(7) . . ?
C22 C23 Ta2 73.6(7) . . ?
C28 C23 Ta2 120.7(8) . . ?
C23 C24 C25 107.6(12) . . ?
C23 C24 C29 126.3(13) . . ?
C25 C24 C29 125.7(14) . . ?
C23 C24 Ta2 70.0(7) . . ?
C25 C24 Ta2 75.5(7) . . ?
C29 C24 Ta2 125.9(9) . . ?
C21 C25 C24 108.5(12) . . ?
C21 C25 C30 128.2(12) . . ?
C24 C25 C30 122.3(14) . . ?
C21 C25 Ta2 71.3(7) . . ?
C24 C25 Ta2 71.7(7) . . ?
C30 C25 Ta2 131.6(9) . . ?
C32 C31 C35 108.0(12) . . ?
C32 C31 C36 125.7(12) . . ?
C35 C31 C36 125.8(13) . . ?
C32 C31 Ta2 74.7(7) . . ?
C35 C31 Ta2 70.5(7) . . ?
C36 C31 Ta2 126.6(9) . . ?
C31 C32 C33 108.0(11) . . ?
C31 C32 C37 127.1(11) . . ?
C33 C32 C37 124.9(12) . . ?
C31 C32 Ta2 73.3(7) . . ?
C33 C32 Ta2 69.5(7) . . ?
C37 C32 Ta2 122.9(8) . . ?
C34 C33 C32 108.4(11) . . ?
C34 C33 C38 125.1(12) . . ?
C32 C33 C38 124.2(13) . . ?
C34 C33 Ta2 75.0(7) . . ?
C32 C33 Ta2 77.4(7) . . ?
C38 C33 Ta2 127.6(9) . . ?
C33 C34 C35 107.7(11) . . ?
C33 C34 C39 126.0(13) . . ?
C35 C34 C39 124.0(13) . . ?
C33 C34 Ta2 72.0(7) . . ?
C35 C34 Ta2 72.1(7) . . ?
C39 C34 Ta2 135.0(9) . . ?
C31 C35 C34 107.4(13) . . ?
C31 C35 C40 124.2(14) . . ?
C34 C35 C40 127.7(13) . . ?
C31 C35 Ta2 76.3(7) . . ?
C34 C35 Ta2 74.3(7) . . ?
C40 C35 Ta2 123.0(9) . . ?
C2S C1S C4S 110.0(54) . . ?
C1S C2S C3S 102.0(56) . . ?
C5S C3S C2S 106.8(46) . . ?
C5S C4S C1S 103.3(38) . . ?
C3S C5S C4S 106.3(38) . . ?

loop_
_geom_bond_atom_site_label_1
_geom_bond_atom_site_label_2
_geom_bond_distance
_geom_bond_site_symmetry_2
_geom_bond_publ_flag
Ta1 N1 1.878(10) . ?
Ta1 C15 2.406(11) . ?
Ta1 C11 2.408(11) . ?
Ta1 Cl1 2.442(3) . ?
Ta1 C3 2.442(12) . ?
Ta1 C5 2.464(12) . ?
Ta1 C12 2.465(11) . ?
Ta1 C4 2.467(11) . ?
Ta1 C14 2.493(12) . ?
Ta1 C1 2.512(12) . ?
Ta1 C2 2.521(12) . ?
Ta1 C13 2.553(11) . ?
Ta2 N2 1.892(10) . ?
Ta2 C23 2.410(11) . ?
Ta2 C22 2.429(12) . ?
Ta2 C33 2.439(13) . ?
Ta2 C35 2.449(13) . ?
Ta2 Cl2 2.458(3) . ?
Ta2 C34 2.477(12) . ?
Ta2 C21 2.479(12) . ?
Ta2 C24 2.497(12) . ?
Ta2 C31 2.524(12) . ?
Ta2 C32 2.541(13) . ?
Ta2 C25 2.545(12) . ?
N1 N2 1.235(13) . ?
C1 C5 1.42(2) . ?
C1 C2 1.42(2) . ?
C1 C6 1.50(2) . ?
C2 C3 1.43(2) . ?
C2 C7 1.52(2) . ?
C3 C4 1.38(2) . ?
C3 C8 1.53(2) . ?
C4 C5 1.40(2) . ?
C4 C9 1.49(2) . ?
C5 C10 1.46(2) . ?
C11 C15 1.40(2) . ?
C11 C12 1.42(2) . ?
C11 C16 1.48(2) . ?
C12 C13 1.45(2) . ?
C12 C17 1.47(2) . ?
C13 C14 1.41(2) . ?
C13 C18 1.50(2) . ?
C14 C15 1.42(2) . ?
C14 C19 1.50(2) . ?
C15 C20 1.48(2) . ?
C21 C25 1.39(2) . ?
C21 C22 1.42(2) . ?
C21 C26 1.47(2) . ?
C22 C23 1.42(2) . ?
C22 C27 1.48(2) . ?
C23 C24 1.40(2) . ?
C23 C28 1.51(2) . ?
C24 C25 1.42(2) . ?
C24 C29 1.51(2) . ?
C25 C30 1.51(2) . ?
C31 C32 1.40(2) . ?
C31 C35 1.42(2) . ?
C31 C36 1.51(2) . ?
C32 C33 1.42(2) . ?
C32 C37 1.50(2) . ?
C33 C34 1.40(2) . ?
C33 C38 1.50(2) . ?
C34 C35 1.43(2) . ?
C34 C39 1.48(2) . ?
C35 C40 1.51(2) . ?
C1S C2S 1.26(7) . ?
C1S C4S 1.37(6) . ?
C2S C3S 1.38(7) . ?
C3S C5S 1.25(5) . ?
C4S C5S 1.35(5) . ?
